data_7155179
loop_
_publ_author_name
'Ding, Hualong'
'Peng, Zhixing'
'Wang, Jinjin'
'Lu, Ping'
'Wang, Yanguang'

_publ_section_title
;
 Preparation of 3-azoindoles and 3-hydrazonoindolin-2-imines as well as
 their applications as NNO pincer ligands for boron.
;
_journal_issue 29
_journal_name_full 'Organic &amp; biomolecular chemistry'
_journal_page_first 7114
_journal_page_last 7118
_journal_paper_doi 10.1039/c6ob01247g
_journal_volume 14
_journal_year 2016
_chemical_formula_moiety 'C26 H22 N4 O3 S'
_chemical_formula_sum 'C26 H22 N4 O3 S'
_chemical_formula_weight 470.54
_chemical_name_systematic
;
 ? 
;
_space_group_crystal_system triclinic
_space_group_IT_number 2
_space_group_name_Hall '-P 1'
_space_group_name_H-M_alt 'P -1'
_symmetry_space_group_name_Hall '-P 1'
_symmetry_space_group_name_H-M 'P -1'
_atom_sites_solution_hydrogens geom
_atom_sites_solution_primary direct
_atom_sites_solution_secondary difmap
_audit_creation_date 2014-09-29
_audit_creation_method
;
Olex2 1.2
(compiled 2014.03.20 svn.r2914 for OlexSys, GUI svn.r4816)
;
_audit_update_record
;
2016-06-22 deposited with the CCDC.
2016-06-28 downloaded from the CCDC.
;
_cell_angle_alpha 77.492(6)
_cell_angle_beta 79.130(6)
_cell_angle_gamma 85.572(6)
_cell_formula_units_Z 2
_cell_length_a 8.2558(6)
_cell_length_b 10.1328(7)
_cell_length_c 13.9082(11)
_cell_measurement_reflns_used 2045
_cell_measurement_temperature 293(2)
_cell_measurement_theta_max 29.5122
_cell_measurement_theta_min 3.1557
_cell_volume 1114.68(15)
_computing_cell_refinement
;
CrysAlisPro, Agilent Technologies,
Version 1.171.35.11 (release 16-05-2011 CrysAlis171 .NET)
(compiled May 16 2011,17:55:39)
;
_computing_data_collection
;
CrysAlisPro, Agilent Technologies,
Version 1.171.35.11 (release 16-05-2011 CrysAlis171 .NET)
(compiled May 16 2011,17:55:39)
;
_computing_data_reduction
;
CrysAlisPro, Agilent Technologies,
Version 1.171.35.11 (release 16-05-2011 CrysAlis171 .NET)
(compiled May 16 2011,17:55:39)
;
_computing_molecular_graphics 'Olex2 (Dolomanov et al., 2009)'
_computing_publication_material 'Olex2 (Dolomanov et al., 2009)'
_computing_structure_refinement 'ShelXL (Sheldrick, 2008)'
_computing_structure_solution 'ShelXS (Sheldrick, 2008)'
_diffrn_ambient_temperature 293.15
_diffrn_detector_area_resol_mean 10.3592
_diffrn_measured_fraction_theta_full 0.996
_diffrn_measured_fraction_theta_max 0.996
_diffrn_measurement_device_type 'Xcalibur, Atlas, Gemini ultra'
_diffrn_measurement_method '\w scans'
_diffrn_orient_matrix_UB_11 0.0448165000
_diffrn_orient_matrix_UB_12 0.0530650000
_diffrn_orient_matrix_UB_13 -0.0338585000
_diffrn_orient_matrix_UB_21 0.0195445000
_diffrn_orient_matrix_UB_22 0.0233089000
_diffrn_orient_matrix_UB_23 0.0408449000
_diffrn_orient_matrix_UB_31 0.0726229000
_diffrn_orient_matrix_UB_32 -0.0423014000
_diffrn_orient_matrix_UB_33 -0.0013939000
_diffrn_radiation_monochromator graphite
_diffrn_radiation_type MoK\a
_diffrn_radiation_wavelength 0.71073
_diffrn_reflns_av_R_equivalents 0.0304
_diffrn_reflns_av_unetI/netI 0.0480
_diffrn_reflns_limit_h_max 9
_diffrn_reflns_limit_h_min -9
_diffrn_reflns_limit_k_max 11
_diffrn_reflns_limit_k_min -12
_diffrn_reflns_limit_l_max 16
_diffrn_reflns_limit_l_min -14
_diffrn_reflns_number 7209
_diffrn_reflns_theta_full 25.35
_diffrn_reflns_theta_max 25.35
_diffrn_reflns_theta_min 3.16
_diffrn_source 'Enhance (Mo) X-ray Source'
_exptl_absorpt_coefficient_mu 0.183
_exptl_absorpt_correction_T_max 1.00000
_exptl_absorpt_correction_T_min 0.76970
_exptl_absorpt_correction_type multi-scan
_exptl_absorpt_process_details
;
CrysAlisPro, Agilent Technologies,
Version 1.171.35.11 (release 16-05-2011 CrysAlis171 .NET)
(compiled May 16 2011,17:55:39)
Empirical absorption correction using spherical harmonics,
 implemented in SCALE3 ABSPACK scaling algorithm.
;
_exptl_crystal_colour black
_exptl_crystal_density_diffrn 1.402
_exptl_crystal_density_method 'not measured'
_exptl_crystal_description block
_exptl_crystal_F_000 492
_exptl_crystal_size_max 0.25
_exptl_crystal_size_mid 0.2
_exptl_crystal_size_min 0.18
_refine_diff_density_max 0.581
_refine_diff_density_min -0.501
_refine_diff_density_rms 0.045
_refine_ls_extinction_method none
_refine_ls_goodness_of_fit_ref 1.031
_refine_ls_hydrogen_treatment constr
_refine_ls_matrix_type full
_refine_ls_number_parameters 310
_refine_ls_number_reflns 4054
_refine_ls_number_restraints 0
_refine_ls_restrained_S_all 1.031
_refine_ls_R_factor_all 0.0746
_refine_ls_R_factor_gt 0.0505
_refine_ls_shift/su_max 0.000
_refine_ls_shift/su_mean 0.000
_refine_ls_structure_factor_coef Fsqd
_refine_ls_weighting_details 'calc w=1/[\s^2^(Fo^2^)+(0.0684P)^2^+0.2496P] where P=(Fo^2^+2Fc^2^)/3'
_refine_ls_weighting_scheme calc
_refine_ls_wR_factor_gt 0.1265
_refine_ls_wR_factor_ref 0.1446
_reflns_number_gt 2928
_reflns_number_total 4054
_reflns_threshold_expression >2sigma(I)
_cod_data_source_file c6ob01247g2.cif
_cod_data_source_block 140928_dhl499105_2r
_cod_depositor_comments 'Adding full bibliography for 7155179--7155181.cif.'
_cod_original_cell_volume 1114.69(14)
_cod_database_code 7155179
_chemical_oxdiff_formula 'c10 h10 n2 o8 S1'
_reflns_odcompleteness_completeness 99.65
_reflns_odcompleteness_iscentric 1
_reflns_odcompleteness_theta 26.32
_olex2_refinement_description
;
1. Fixed Uiso
 At 1.2 times of:
  All C(H) groups, All N(H) groups
 At 1.5 times of:
  All C(H,H,H) groups, All O(H) groups
2.a Aromatic/amide H refined with riding coordinates:
 N1(H1), C23(H23), C15(H15), C19(H19), C5(H5), C1(H1A), C20(H20), C24(H24),
 C26(H26), C12(H12), C25(H25), C13(H13), C4(H4), C2(H2), C14(H14)
2.b Idealised Me refined as rotating group:
 C16(H16A,H16B,H16C), C7(H7A,H7B,H7C)
2.c Idealised tetrahedral OH refined as rotating group:
 O3(H3)
;

loop_
_space_group_symop_id
_space_group_symop_operation_xyz
1 'x, y, z'
2 '-x, -y, -z'

loop_
_atom_site_label
_atom_site_type_symbol
_atom_site_fract_x
_atom_site_fract_y
_atom_site_fract_z
_atom_site_U_iso_or_equiv
_atom_site_adp_type
_atom_site_occupancy
_atom_site_calc_flag
_atom_site_refinement_flags_posn
S1 S 0.19896(8) 0.86256(6) 0.27986(5) 0.0501(2) Uani 1 d .
N3 N 0.3059(2) 0.46294(19) 0.48731(14) 0.0398(5) Uani 1 d .
O3 O 0.4710(2) 0.24073(18) 0.54357(13) 0.0547(5) Uani 1 d .
H3 H 0.3975 0.2987 0.5513 0.082 Uiso 1 calc GR
C17 C 0.4968(3) 0.3633(2) 0.37150(17) 0.0384(6) Uani 1 d .
C22 C 0.5732(3) 0.3699(2) 0.26970(18) 0.0401(6) Uani 1 d .
N1 N 0.2102(3) 0.71421(19) 0.35156(15) 0.0437(5) Uani 1 d .
H1 H 0.2665 0.6521 0.3251 0.052 Uiso 1 calc R
C8 C 0.1421(3) 0.6799(2) 0.44553(18) 0.0387(6) Uani 1 d .
N2 N 0.0195(2) 0.7395(2) 0.50402(16) 0.0456(5) Uani 1 d .
C10 C 0.1016(3) 0.5505(2) 0.60953(18) 0.0419(6) Uani 1 d .
C6 C 0.3827(3) 0.8580(2) 0.19341(19) 0.0467(6) Uani 1 d .
O1 O 0.2103(3) 0.96575(18) 0.33421(16) 0.0684(6) Uani 1 d .
C21 C 0.6823(3) 0.2607(3) 0.2455(2) 0.0476(6) Uani 1 d .
C23 C 0.5482(3) 0.4790(3) 0.19101(19) 0.0501(7) Uani 1 d .
H23 H 0.4772 0.5511 0.2047 0.060 Uiso 1 calc R
C18 C 0.5330(3) 0.2531(2) 0.44450(18) 0.0414(6) Uani 1 d .
O2 O 0.0633(2) 0.8730(2) 0.22759(16) 0.0715(6) Uani 1 d .
C15 C 0.1010(4) 0.4599(3) 0.6995(2) 0.0539(7) Uani 1 d .
H15 H 0.1717 0.3837 0.7041 0.065 Uiso 1 calc R
C11 C -0.0052(3) 0.6643(3) 0.6034(2) 0.0455(6) Uani 1 d .
C19 C 0.6401(3) 0.1480(3) 0.4187(2) 0.0525(7) Uani 1 d .
H19 H 0.6616 0.0746 0.4682 0.063 Uiso 1 calc R
C3 C 0.6773(4) 0.8485(3) 0.0588(2) 0.0597(8) Uani 1 d .
C5 C 0.3817(4) 0.8322(3) 0.0998(2) 0.0560(7) Uani 1 d .
H5 H 0.2831 0.8173 0.0816 0.067 Uiso 1 calc R
C1 C 0.5307(4) 0.8813(3) 0.2194(2) 0.0556(7) Uani 1 d .
H1A H 0.5317 0.9009 0.2816 0.067 Uiso 1 calc R
C20 C 0.7132(3) 0.1513(3) 0.3224(2) 0.0561(7) Uani 1 d .
H20 H 0.7847 0.0804 0.3069 0.067 Uiso 1 calc R
C24 C 0.6262(4) 0.4807(3) 0.0955(2) 0.0619(8) Uani 1 d .
H24 H 0.6087 0.5543 0.0450 0.074 Uiso 1 calc R
C26 C 0.7588(4) 0.2665(3) 0.1453(2) 0.0625(8) Uani 1 d .
H26 H 0.8292 0.1953 0.1291 0.075 Uiso 1 calc R
C12 C -0.1131(3) 0.6913(3) 0.6864(2) 0.0578(7) Uani 1 d .
H12 H -0.1833 0.7678 0.6821 0.069 Uiso 1 calc R
C25 C 0.7320(4) 0.3737(3) 0.0720(2) 0.0654(8) Uani 1 d .
H25 H 0.7840 0.3760 0.0063 0.078 Uiso 1 calc R
C16 C -0.0956(3) 0.8497(3) 0.4703(2) 0.0617(8) Uani 1 d .
H16A H -0.0496 0.9350 0.4673 0.093 Uiso 1 calc GR
H16B H -0.1985 0.8415 0.5164 0.093 Uiso 1 calc GR
H16C H -0.1142 0.8450 0.4050 0.093 Uiso 1 calc GR
C13 C -0.1125(4) 0.6003(3) 0.7758(2) 0.0666(8) Uani 1 d .
H13 H -0.1840 0.6160 0.8327 0.080 Uiso 1 calc R
C4 C 0.5292(4) 0.8289(3) 0.0337(2) 0.0636(8) Uani 1 d .
H4 H 0.5279 0.8129 -0.0295 0.076 Uiso 1 calc R
C2 C 0.6755(4) 0.8752(3) 0.1530(2) 0.0609(8) Uani 1 d .
H2 H 0.7744 0.8893 0.1714 0.073 Uiso 1 calc R
C14 C -0.0082(4) 0.4860(3) 0.7831(2) 0.0652(8) Uani 1 d .
H14 H -0.0113 0.4262 0.8444 0.078 Uiso 1 calc R
C7 C 0.8377(4) 0.8407(4) -0.0127(3) 0.0865(11) Uani 1 d .
H7A H 0.8657 0.7480 -0.0165 0.130 Uiso 1 calc GR
H7B H 0.9234 0.8771 0.0107 0.130 Uiso 1 calc GR
H7C H 0.8261 0.8921 -0.0778 0.130 Uiso 1 calc GR
N4 N 0.3885(2) 0.47087(19) 0.39432(14) 0.0413(5) Uani 1 d .
C9 C 0.1956(3) 0.5553(2) 0.50986(18) 0.0390(5) Uani 1 d .

loop_
_atom_site_aniso_label
_atom_site_aniso_U_11
_atom_site_aniso_U_22
_atom_site_aniso_U_33
_atom_site_aniso_U_23
_atom_site_aniso_U_13
_atom_site_aniso_U_12
S1 0.0491(4) 0.0392(4) 0.0571(4) 0.0007(3) -0.0120(3) 0.0047(3)
N3 0.0411(11) 0.0384(11) 0.0404(12) -0.0098(8) -0.0079(9) 0.0014(9)
O3 0.0599(12) 0.0524(11) 0.0455(11) -0.0015(8) -0.0093(9) 0.0119(9)
C17 0.0383(13) 0.0339(12) 0.0448(14) -0.0108(10) -0.0109(11) 0.0034(10)
C22 0.0379(13) 0.0410(13) 0.0437(14) -0.0123(10) -0.0091(11) -0.0008(10)
N1 0.0454(12) 0.0368(11) 0.0486(13) -0.0091(9) -0.0107(10) 0.0072(9)
C8 0.0352(13) 0.0366(12) 0.0462(15) -0.0111(10) -0.0095(11) 0.0000(10)
N2 0.0391(11) 0.0422(12) 0.0563(14) -0.0133(10) -0.0090(10) 0.0050(9)
C10 0.0403(13) 0.0434(14) 0.0438(15) -0.0133(11) -0.0055(11) -0.0049(11)
C6 0.0546(16) 0.0370(13) 0.0468(15) -0.0008(10) -0.0154(13) 0.0017(11)
O1 0.0750(14) 0.0388(10) 0.0867(15) -0.0168(10) 0.0008(12) 0.0003(9)
C21 0.0434(14) 0.0433(14) 0.0579(17) -0.0179(12) -0.0061(13) 0.0012(11)
C23 0.0594(17) 0.0465(15) 0.0450(15) -0.0112(12) -0.0112(13) 0.0042(13)
C18 0.0400(14) 0.0398(13) 0.0449(15) -0.0060(10) -0.0125(11) 0.0002(11)
O2 0.0516(12) 0.0789(14) 0.0749(14) 0.0133(11) -0.0252(11) 0.0058(10)
C15 0.0602(17) 0.0520(16) 0.0488(16) -0.0103(12) -0.0068(14) -0.0046(13)
C11 0.0415(14) 0.0457(14) 0.0516(16) -0.0165(12) -0.0043(12) -0.0064(11)
C19 0.0506(16) 0.0388(14) 0.0643(18) -0.0027(12) -0.0136(14) 0.0082(12)
C3 0.0641(19) 0.0439(15) 0.0604(19) 0.0026(13) -0.0026(15) 0.0045(13)
C5 0.0613(18) 0.0484(15) 0.0587(18) -0.0043(13) -0.0199(15) -0.0021(13)
C1 0.0563(18) 0.0619(17) 0.0471(16) -0.0028(12) -0.0142(14) -0.0042(14)
C20 0.0528(17) 0.0436(15) 0.070(2) -0.0154(13) -0.0061(15) 0.0128(13)
C24 0.080(2) 0.0611(18) 0.0434(16) -0.0095(13) -0.0090(15) -0.0029(16)
C26 0.0633(19) 0.0588(18) 0.066(2) -0.0279(15) 0.0028(15) 0.0037(15)
C12 0.0471(16) 0.0614(18) 0.067(2) -0.0293(15) 0.0027(14) -0.0005(13)
C25 0.077(2) 0.069(2) 0.0490(17) -0.0210(15) 0.0028(15) -0.0029(17)
C16 0.0420(15) 0.0512(17) 0.087(2) -0.0118(15) -0.0078(15) 0.0121(13)
C13 0.0634(19) 0.082(2) 0.0548(19) -0.0293(16) 0.0114(15) -0.0167(17)
C4 0.087(2) 0.0524(17) 0.0487(17) -0.0070(13) -0.0117(17) 0.0044(16)
C2 0.0509(17) 0.0659(19) 0.063(2) -0.0027(14) -0.0136(15) -0.0041(14)
C14 0.072(2) 0.074(2) 0.0470(17) -0.0134(14) 0.0007(15) -0.0131(17)
C7 0.078(2) 0.084(2) 0.080(2) -0.0050(19) 0.0118(19) 0.0061(19)
N4 0.0425(12) 0.0412(11) 0.0401(12) -0.0111(9) -0.0066(10) 0.0050(9)
C9 0.0409(13) 0.0365(12) 0.0414(14) -0.0100(10) -0.0100(11) -0.0005(10)

loop_
_atom_type_symbol
_atom_type_description
_atom_type_scat_dispersion_real
_atom_type_scat_dispersion_imag
_atom_type_scat_source
C C 0.0033 0.0016 'International Tables Vol C Tables 4.2.6.8 and 6.1.1.4'
H H 0.0000 0.0000 'International Tables Vol C Tables 4.2.6.8 and 6.1.1.4'
N N 0.0061 0.0033 'International Tables Vol C Tables 4.2.6.8 and 6.1.1.4'
O O 0.0106 0.0060 'International Tables Vol C Tables 4.2.6.8 and 6.1.1.4'
S S 0.1246 0.1234 'International Tables Vol C Tables 4.2.6.8 and 6.1.1.4'

loop_
_geom_angle_atom_site_label_1
_geom_angle_atom_site_label_2
_geom_angle_atom_site_label_3
_geom_angle
N1 S1 C6 100.53(11)
O1 S1 N1 110.19(12)
O1 S1 C6 108.02(13)
O2 S1 N1 110.72(12)
O2 S1 C6 108.29(13)
O2 S1 O1 117.65(13)
C9 N3 N4 121.37(19)
C18 O3 H3 109.5
C18 C17 C22 119.5(2)
C18 C17 N4 122.4(2)
N4 C17 C22 118.1(2)
C17 C22 C21 118.5(2)
C23 C22 C17 123.7(2)
C23 C22 C21 117.7(2)
S1 N1 H1 116.8
C8 N1 S1 126.36(17)
C8 N1 H1 116.8
N1 C8 N2 132.3(2)
N1 C8 C9 121.2(2)
N2 C8 C9 106.5(2)
C8 N2 C11 110.42(19)
C8 N2 C16 127.0(2)
C11 N2 C16 121.6(2)
C15 C10 C11 120.5(2)
C15 C10 C9 133.0(2)
C11 C10 C9 106.5(2)
C5 C6 S1 120.9(2)
C5 C6 C1 119.8(3)
C1 C6 S1 119.3(2)
C20 C21 C22 119.4(2)
C20 C21 C26 121.6(2)
C26 C21 C22 119.0(2)
C22 C23 H23 119.4
C24 C23 C22 121.1(2)
C24 C23 H23 119.4
O3 C18 C17 123.6(2)
O3 C18 C19 115.8(2)
C17 C18 C19 120.6(2)
C10 C15 H15 120.9
C10 C15 C14 118.2(3)
C14 C15 H15 120.9
C10 C11 N2 109.3(2)
C12 C11 N2 129.1(2)
C12 C11 C10 121.6(3)
C18 C19 H19 119.5
C20 C19 C18 121.0(2)
C20 C19 H19 119.5
C4 C3 C2 118.0(3)
C4 C3 C7 121.4(3)
C2 C3 C7 120.6(3)
C6 C5 H5 120.4
C4 C5 C6 119.3(3)
C4 C5 H5 120.4
C6 C1 H1A 120.1
C2 C1 C6 119.8(3)
C2 C1 H1A 120.1
C21 C20 H20 119.6
C19 C20 C21 120.9(2)
C19 C20 H20 119.6
C23 C24 H24 119.5
C23 C24 C25 121.0(3)
C25 C24 H24 119.5
C21 C26 H26 119.4
C25 C26 C21 121.3(2)
C25 C26 H26 119.4
C11 C12 H12 121.3
C13 C12 C11 117.4(3)
C13 C12 H12 121.3
C24 C25 H25 120.1
C26 C25 C24 119.8(3)
C26 C25 H25 120.1
N2 C16 H16A 109.5
N2 C16 H16B 109.5
N2 C16 H16C 109.5
H16A C16 H16B 109.5
H16A C16 H16C 109.5
H16B C16 H16C 109.5
C12 C13 H13 119.1
C12 C13 C14 121.8(3)
C14 C13 H13 119.1
C3 C4 C5 121.8(3)
C3 C4 H4 119.1
C5 C4 H4 119.1
C3 C2 H2 119.3
C1 C2 C3 121.3(3)
C1 C2 H2 119.3
C15 C14 H14 119.7
C13 C14 C15 120.5(3)
C13 C14 H14 119.7
C3 C7 H7A 109.5
C3 C7 H7B 109.5
C3 C7 H7C 109.5
H7A C7 H7B 109.5
H7A C7 H7C 109.5
H7B C7 H7C 109.5
N3 N4 C17 119.44(19)
N3 C9 C8 129.4(2)
N3 C9 C10 123.4(2)
C10 C9 C8 107.20(19)

loop_
_geom_bond_atom_site_label_1
_geom_bond_atom_site_label_2
_geom_bond_distance
S1 N1 1.621(2)
S1 C6 1.753(3)
S1 O1 1.434(2)
S1 O2 1.432(2)
N3 N4 1.332(3)
N3 C9 1.301(3)
O3 H3 0.8200
O3 C18 1.358(3)
C17 C22 1.427(3)
C17 C18 1.392(3)
C17 N4 1.408(3)
C22 C21 1.429(3)
C22 C23 1.410(3)
N1 H1 0.8600
N1 C8 1.304(3)
C8 N2 1.364(3)
C8 C9 1.470(3)
N2 C11 1.412(3)
N2 C16 1.466(3)
C10 C15 1.382(4)
C10 C11 1.394(3)
C10 C9 1.448(3)
C6 C5 1.383(4)
C6 C1 1.388(4)
C21 C20 1.408(4)
C21 C26 1.408(4)
C23 H23 0.9300
C23 C24 1.360(4)
C18 C19 1.395(3)
C15 H15 0.9300
C15 C14 1.390(4)
C11 C12 1.383(4)
C19 H19 0.9300
C19 C20 1.355(4)
C3 C4 1.374(4)
C3 C2 1.391(4)
C3 C7 1.506(4)
C5 H5 0.9300
C5 C4 1.383(4)
C1 H1A 0.9300
C1 C2 1.372(4)
C20 H20 0.9300
C24 H24 0.9300
C24 C25 1.394(4)
C26 H26 0.9300
C26 C25 1.356(4)
C12 H12 0.9300
C12 C13 1.379(4)
C25 H25 0.9300
C16 H16A 0.9600
C16 H16B 0.9600
C16 H16C 0.9600
C13 H13 0.9300
C13 C14 1.386(4)
C4 H4 0.9300
C2 H2 0.9300
C14 H14 0.9300
C7 H7A 0.9600
C7 H7B 0.9600
C7 H7C 0.9600

loop_
_geom_torsion_atom_site_label_1
_geom_torsion_atom_site_label_2
_geom_torsion_atom_site_label_3
_geom_torsion_atom_site_label_4
_geom_torsion
S1 N1 C8 N2 16.6(4)
S1 N1 C8 C9 -163.40(18)
S1 C6 C5 C4 -179.8(2)
S1 C6 C1 C2 178.7(2)
O3 C18 C19 C20 -178.1(3)
C17 C22 C21 C20 -0.9(4)
C17 C22 C21 C26 -179.8(2)
C17 C22 C23 C24 179.1(3)
C17 C18 C19 C20 1.0(4)
C22 C17 C18 O3 177.5(2)
C22 C17 C18 C19 -1.5(4)
C22 C17 N4 N3 175.0(2)
C22 C21 C20 C19 0.4(4)
C22 C21 C26 C25 0.6(4)
C22 C23 C24 C25 0.7(5)
N1 S1 C6 C5 100.8(2)
N1 S1 C6 C1 -79.6(2)
N1 C8 N2 C11 -177.6(3)
N1 C8 N2 C16 13.5(4)
N1 C8 C9 N3 -2.1(4)
N1 C8 C9 C10 177.5(2)
C8 N2 C11 C10 -1.5(3)
C8 N2 C11 C12 177.9(3)
N2 C8 C9 N3 177.9(2)
N2 C8 C9 C10 -2.6(3)
N2 C11 C12 C13 -180.0(3)
C10 C15 C14 C13 -0.4(4)
C10 C11 C12 C13 -0.7(4)
C6 S1 N1 C8 153.5(2)
C6 C5 C4 C3 1.0(4)
C6 C1 C2 C3 1.2(4)
O1 S1 N1 C8 39.7(2)
O1 S1 C6 C5 -143.8(2)
O1 S1 C6 C1 35.9(2)
C21 C22 C23 C24 -0.4(4)
C21 C26 C25 C24 -0.3(5)
C23 C22 C21 C20 178.6(2)
C23 C22 C21 C26 -0.2(4)
C23 C24 C25 C26 -0.4(5)
C18 C17 C22 C21 1.5(4)
C18 C17 C22 C23 -178.1(2)
C18 C17 N4 N3 -5.9(3)
C18 C19 C20 C21 -0.4(4)
O2 S1 N1 C8 -92.2(2)
O2 S1 C6 C5 -15.4(2)
O2 S1 C6 C1 164.3(2)
C15 C10 C11 N2 -179.8(2)
C15 C10 C11 C12 0.8(4)
C15 C10 C9 N3 0.8(4)
C15 C10 C9 C8 -178.8(3)
C11 C10 C15 C14 -0.2(4)
C11 C10 C9 N3 -178.7(2)
C11 C10 C9 C8 1.7(3)
C11 C12 C13 C14 0.1(5)
C5 C6 C1 C2 -1.6(4)
C1 C6 C5 C4 0.6(4)
C20 C21 C26 C25 -178.2(3)
C26 C21 C20 C19 179.2(3)
C12 C13 C14 C15 0.5(5)
C16 N2 C11 C10 168.2(2)
C16 N2 C11 C12 -12.5(4)
C4 C3 C2 C1 0.4(4)
C2 C3 C4 C5 -1.5(4)
C7 C3 C4 C5 178.2(3)
C7 C3 C2 C1 -179.3(3)
N4 N3 C9 C8 -1.1(4)
N4 N3 C9 C10 179.4(2)
N4 C17 C22 C21 -179.5(2)
N4 C17 C22 C23 1.0(4)
N4 C17 C18 O3 -1.6(4)
N4 C17 C18 C19 179.5(2)
C9 N3 N4 C17 -174.8(2)
C9 C8 N2 C11 2.5(3)
C9 C8 N2 C16 -166.5(2)
C9 C10 C15 C14 -179.7(3)
C9 C10 C11 N2 -0.2(3)
C9 C10 C11 C12 -179.6(2)
